data_4345677
loop_
_publ_author_name
'Zitz, Rainer'
'Hlina, Johann'
'Aghazadeh Meshgi, Mohammad'
'Krenn, Heinz'
'Marschner, Christoph'
'Szilv\'asi, Tibor'
'Baumgartner, Judith'

_publ_section_title
;
 Using Functionalized Silyl Ligands To Suppress Solvent Coordination to
 Silyl Lanthanide(II) Complexes.
;
_journal_name_full 'Inorganic chemistry'
_journal_paper_doi 10.1021/acs.inorgchem.7b00420
_journal_year 2017
_chemical_formula_sum 'C24 H64 Eu N2 O4 Si8'
_chemical_formula_weight 821.45
_chemical_name_systematic
;
 ?
;
_space_group_IT_number 15
_symmetry_cell_setting monoclinic
_symmetry_space_group_name_Hall '-C 2yc'
_symmetry_space_group_name_H-M 'C 1 2/c 1'
_atom_sites_solution_hydrogens geom
_atom_sites_solution_primary direct
_atom_sites_solution_secondary difmap
_audit_creation_method SHELXL-97
_cell_angle_alpha 90.00
_cell_angle_beta 100.484(14)
_cell_angle_gamma 90.00
_cell_formula_units_Z 4
_cell_length_a 23.449(14)
_cell_length_b 10.198(5)
_cell_length_c 17.953(9)
_cell_measurement_reflns_used 7044
_cell_measurement_temperature 100(2)
_cell_measurement_theta_max 52.499
_cell_measurement_theta_min 4.346
_cell_volume 4221(4)
_computing_cell_refinement 'Bruker XSCANS'
_computing_data_collection 'Bruker XSCANS'
_computing_data_reduction 'Bruker SHELXTL'
_computing_molecular_graphics 'Bruker SHELXTL'
_computing_publication_material 'Bruker SHELXTL'
_computing_structure_refinement 'SHELXL-97 (Sheldrick, 1997)'
_computing_structure_solution 'SHELXS-97 (Sheldrick, 1990)'
_diffrn_ambient_temperature 100(2)
_diffrn_measured_fraction_theta_full 0.998
_diffrn_measured_fraction_theta_max 0.998
_diffrn_measurement_device_type 'SMART APEX'
_diffrn_measurement_method '\w scans'
_diffrn_radiation_monochromator graphite
_diffrn_radiation_source 'fine-focus sealed tube'
_diffrn_radiation_type MoK\a
_diffrn_radiation_wavelength 0.71073
_diffrn_reflns_av_R_equivalents 0.0893
_diffrn_reflns_av_sigmaI/netI 0.0785
_diffrn_reflns_limit_h_max 29
_diffrn_reflns_limit_h_min -29
_diffrn_reflns_limit_k_max 12
_diffrn_reflns_limit_k_min -12
_diffrn_reflns_limit_l_max 22
_diffrn_reflns_limit_l_min -22
_diffrn_reflns_number 15593
_diffrn_reflns_theta_full 26.38
_diffrn_reflns_theta_max 26.38
_diffrn_reflns_theta_min 1.77
_exptl_absorpt_coefficient_mu 1.740
_exptl_absorpt_correction_T_max 0.8733
_exptl_absorpt_correction_T_min 0.5892
_exptl_absorpt_correction_type multi-scan
_exptl_absorpt_process_details SADABS
_exptl_crystal_colour yellow
_exptl_crystal_density_diffrn 1.292
_exptl_crystal_density_method 'not measured'
_exptl_crystal_description plates
_exptl_crystal_F_000 1716
_exptl_crystal_size_max 0.34
_exptl_crystal_size_mid 0.12
_exptl_crystal_size_min 0.08
_platon_squeeze_details
;
;
_refine_diff_density_max 2.280
_refine_diff_density_min -1.058
_refine_diff_density_rms 0.225
_refine_ls_extinction_method none
_refine_ls_goodness_of_fit_ref 1.128
_refine_ls_hydrogen_treatment constr
_refine_ls_matrix_type full
_refine_ls_number_parameters 185
_refine_ls_number_reflns 4301
_refine_ls_number_restraints 0
_refine_ls_restrained_S_all 1.128
_refine_ls_R_factor_all 0.0814
_refine_ls_R_factor_gt 0.0690
_refine_ls_shift/su_max 0.000
_refine_ls_shift/su_mean 0.000
_refine_ls_structure_factor_coef Fsqd
_refine_ls_weighting_details 'calc w=1/[\s^2^(Fo^2^)+(0.0849P)^2^+16.8054P] where P=(Fo^2^+2Fc^2^)/3'
_refine_ls_weighting_scheme calc
_refine_ls_wR_factor_gt 0.1628
_refine_ls_wR_factor_ref 0.1698
_reflns_number_gt 3648
_reflns_number_total 4301
_reflns_threshold_expression >2sigma(I)
_cod_data_source_file ic7b00420_si_002.cif
_cod_data_source_block 23_1220j
_cod_original_sg_symbol_H-M c2/c
_cod_database_code 4345677

loop_
_symmetry_equiv_pos_as_xyz
'x, y, z'
'-x, y, -z+1/2'
'x+1/2, y+1/2, z'
'-x+1/2, y+1/2, -z+1/2'
'-x, -y, -z'
'x, -y, z-1/2'
'-x+1/2, -y+1/2, -z'
'x+1/2, -y+1/2, z-1/2'

loop_
_atom_site_label
_atom_site_type_symbol
_atom_site_fract_x
_atom_site_fract_y
_atom_site_fract_z
_atom_site_U_iso_or_equiv
_atom_site_adp_type
_atom_site_occupancy
_atom_site_symmetry_multiplicity
_atom_site_calc_flag
_atom_site_refinement_flags
Eu1 Eu 0.0000 0.24532(4) 0.2500 0.02214(18) Uani 1 2 d S
Si3 Si 0.15952(9) 0.27882(19) 0.08305(11) 0.0294(4) Uani 1 1 d .
Si1 Si 0.09468(8) 0.34826(18) 0.15976(9) 0.0244(4) Uani 1 1 d .
Si4 Si 0.14846(7) 0.31270(19) 0.27974(10) 0.0242(4) Uani 1 1 d .
Si2 Si 0.09735(9) 0.57770(19) 0.15597(10) 0.0308(4) Uani 1 1 d .
O1 O 0.17313(18) 0.1610(5) 0.2964(2) 0.0282(10) Uani 1 1 d .
O2 O 0.09576(18) 0.3246(4) 0.3348(2) 0.0240(9) Uani 1 1 d .
N1 N -0.0563(2) 0.0692(5) 0.1445(3) 0.0266(12) Uani 1 1 d .
C9 C 0.1086(3) 0.2715(7) 0.4103(4) 0.0309(16) Uani 1 1 d .
H9A H 0.1067 0.3419 0.4477 0.037 Uiso 1 1 calc R
H9B H 0.1483 0.2346 0.4201 0.037 Uiso 1 1 calc R
C12 C -0.0654(3) 0.1657(6) 0.0814(3) 0.0263(14) Uani 1 1 d .
H12A H -0.0788 0.1184 0.0333 0.032 Uiso 1 1 calc R
H12B H -0.0277 0.2073 0.0783 0.032 Uiso 1 1 calc R
C10 C 0.1100(3) 0.0009(6) 0.3455(4) 0.0302(15) Uani 1 1 d .
H10A H 0.1012 -0.0936 0.3382 0.036 Uiso 1 1 calc R
H10B H 0.1387 0.0100 0.3930 0.036 Uiso 1 1 calc R
C8 C 0.1380(3) 0.0473(7) 0.2805(4) 0.0298(15) Uani 1 1 d .
H8A H 0.1622 -0.0246 0.2661 0.036 Uiso 1 1 calc R
H8B H 0.1071 0.0657 0.2363 0.036 Uiso 1 1 calc R
C7 C 0.2121(3) 0.4134(7) 0.3259(4) 0.0359(17) Uani 1 1 d .
H7A H 0.2269 0.3789 0.3766 0.054 Uiso 1 1 calc R
H7B H 0.1999 0.5047 0.3298 0.054 Uiso 1 1 calc R
H7C H 0.2426 0.4093 0.2953 0.054 Uiso 1 1 calc R
C11 C -0.0118(3) -0.0252(7) 0.1300(4) 0.0368(17) Uani 1 1 d .
H11A H -0.0028 -0.0863 0.1727 0.055 Uiso 1 1 calc R
H11B H 0.0235 0.0223 0.1241 0.055 Uiso 1 1 calc R
H11C H -0.0264 -0.0743 0.0835 0.055 Uiso 1 1 calc R
C5 C 0.1564(4) 0.0962(8) 0.0723(4) 0.0426(19) Uani 1 1 d .
H5A H 0.1799 0.0693 0.0349 0.064 Uiso 1 1 calc R
H5B H 0.1161 0.0687 0.0551 0.064 Uiso 1 1 calc R
H5C H 0.1717 0.0549 0.1211 0.064 Uiso 1 1 calc R
C2 C 0.0849(5) 0.6535(9) 0.2478(5) 0.062(3) Uani 1 1 d .
H2A H 0.0756 0.7468 0.2397 0.092 Uiso 1 1 calc R
H2B H 0.1200 0.6442 0.2864 0.092 Uiso 1 1 calc R
H2C H 0.0525 0.6089 0.2648 0.092 Uiso 1 1 calc R
C1 C 0.0355(3) 0.6353(7) 0.0812(4) 0.0365(17) Uani 1 1 d .
H1A H -0.0013 0.6146 0.0969 0.055 Uiso 1 1 calc R
H1B H 0.0372 0.5909 0.0332 0.055 Uiso 1 1 calc R
H1C H 0.0385 0.7302 0.0745 0.055 Uiso 1 1 calc R
C6 C 0.2379(3) 0.3211(9) 0.1198(5) 0.046(2) Uani 1 1 d .
H6A H 0.2509 0.2773 0.1685 0.069 Uiso 1 1 calc R
H6B H 0.2418 0.4162 0.1266 0.069 Uiso 1 1 calc R
H6C H 0.2616 0.2917 0.0834 0.069 Uiso 1 1 calc R
C4 C 0.1381(4) 0.3505(9) -0.0151(4) 0.048(2) Uani 1 1 d .
H4A H 0.1581 0.3030 -0.0503 0.072 Uiso 1 1 calc R
H4B H 0.1491 0.4433 -0.0142 0.072 Uiso 1 1 calc R
H4C H 0.0961 0.3423 -0.0318 0.072 Uiso 1 1 calc R
C3 C 0.1649(4) 0.6575(8) 0.1335(5) 0.051(2) Uani 1 1 d .
H3A H 0.1746 0.6177 0.0877 0.077 Uiso 1 1 calc R
H3B H 0.1971 0.6445 0.1760 0.077 Uiso 1 1 calc R
H3C H 0.1580 0.7515 0.1251 0.077 Uiso 1 1 calc R

loop_
_atom_site_aniso_label
_atom_site_aniso_U_11
_atom_site_aniso_U_22
_atom_site_aniso_U_33
_atom_site_aniso_U_23
_atom_site_aniso_U_13
_atom_site_aniso_U_12
Eu1 0.0267(3) 0.0279(3) 0.0097(2) 0.000 -0.00218(17) 0.000
Si3 0.0335(10) 0.0346(10) 0.0188(9) -0.0040(8) 0.0010(8) 0.0046(8)
Si1 0.0299(9) 0.0314(10) 0.0108(8) -0.0003(7) 0.0004(7) -0.0004(7)
Si4 0.0259(8) 0.0313(10) 0.0128(8) -0.0017(7) -0.0033(7) -0.0020(7)
Si2 0.0401(10) 0.0326(10) 0.0168(9) -0.0035(8) -0.0026(8) 0.0035(8)
O1 0.025(2) 0.035(3) 0.020(2) -0.001(2) -0.0070(18) 0.0033(19)
O2 0.032(2) 0.031(2) 0.0073(19) -0.0020(18) -0.0035(17) -0.0007(19)
N1 0.033(3) 0.032(3) 0.012(3) -0.004(2) -0.004(2) 0.003(2)
C9 0.041(4) 0.037(4) 0.011(3) -0.002(3) -0.005(3) 0.001(3)
C12 0.038(3) 0.031(3) 0.008(3) 0.000(3) -0.002(2) 0.000(3)
C10 0.038(4) 0.028(3) 0.019(3) -0.001(3) -0.009(3) 0.004(3)
C8 0.037(4) 0.034(4) 0.015(3) -0.001(3) -0.003(3) 0.009(3)
C7 0.033(4) 0.044(4) 0.028(4) -0.007(3) -0.002(3) -0.007(3)
C11 0.042(4) 0.037(4) 0.027(4) -0.006(3) -0.006(3) 0.007(3)
C5 0.054(5) 0.047(5) 0.023(4) -0.011(3) -0.005(3) 0.014(4)
C2 0.097(7) 0.052(5) 0.030(5) -0.014(4) -0.005(4) 0.027(5)
C1 0.050(4) 0.041(4) 0.017(3) 0.002(3) -0.001(3) 0.009(3)
C6 0.039(4) 0.058(5) 0.040(5) -0.015(4) 0.004(3) 0.003(4)
C4 0.059(5) 0.070(6) 0.019(4) 0.005(4) 0.017(4) 0.022(4)
C3 0.056(5) 0.035(4) 0.055(6) 0.001(4) -0.009(4) -0.008(4)

loop_
_atom_type_symbol
_atom_type_description
_atom_type_scat_dispersion_real
_atom_type_scat_dispersion_imag
_atom_type_scat_source
C C 0.0033 0.0016 'International Tables Vol C Tables 4.2.6.8 and 6.1.1.4'
H H 0.0000 0.0000 'International Tables Vol C Tables 4.2.6.8 and 6.1.1.4'
N N 0.0061 0.0033 'International Tables Vol C Tables 4.2.6.8 and 6.1.1.4'
O O 0.0106 0.0060 'International Tables Vol C Tables 4.2.6.8 and 6.1.1.4'
Si Si 0.0817 0.0704 'International Tables Vol C Tables 4.2.6.8 and 6.1.1.4'
Eu Eu -0.1578 3.6682 'International Tables Vol C Tables 4.2.6.8 and 6.1.1.4'

loop_
_geom_angle_atom_site_label_1
_geom_angle_atom_site_label_2
_geom_angle_atom_site_label_3
_geom_angle
_geom_angle_site_symmetry_1
_geom_angle_site_symmetry_3
O2 Eu1 O2 143.80(19) . 2
O2 Eu1 N1 63.08(15) . 2
O2 Eu1 N1 148.90(14) 2 2
O2 Eu1 N1 148.91(14) . .
O2 Eu1 N1 63.08(15) 2 .
N1 Eu1 N1 99.0(2) 2 .
O2 Eu1 Si1 102.07(11) . 2
O2 Eu1 Si1 65.43(10) 2 2
N1 Eu1 Si1 99.05(12) 2 2
N1 Eu1 Si1 105.94(12) . 2
O2 Eu1 Si1 65.43(10) . .
O2 Eu1 Si1 102.07(11) 2 .
N1 Eu1 Si1 105.94(12) 2 .
N1 Eu1 Si1 99.05(12) . .
Si1 Eu1 Si1 141.15(7) 2 .
O2 Eu1 C12 47.12(15) . 2
O2 Eu1 C12 146.76(15) 2 2
N1 Eu1 C12 27.24(16) 2 2
N1 Eu1 C12 124.28(16) . 2
Si1 Eu1 C12 82.02(13) 2 2
Si1 Eu1 C12 107.80(13) . 2
O2 Eu1 C12 146.76(15) . .
O2 Eu1 C12 47.12(15) 2 .
N1 Eu1 C12 124.28(16) 2 .
N1 Eu1 C12 27.24(16) . .
Si1 Eu1 C12 107.80(13) 2 .
Si1 Eu1 C12 82.02(13) . .
C12 Eu1 C12 150.9(2) 2 .
O2 Eu1 Si4 139.33(10) . 2
O2 Eu1 Si4 28.28(10) 2 2
N1 Eu1 Si4 124.82(11) 2 2
N1 Eu1 Si4 71.61(12) . 2
Si1 Eu1 Si4 40.41(5) 2 2
Si1 Eu1 Si4 129.10(5) . 2
C12 Eu1 Si4 118.78(12) 2 2
C12 Eu1 Si4 67.49(12) . 2
O2 Eu1 Si4 28.28(10) . .
O2 Eu1 Si4 139.33(10) 2 .
N1 Eu1 Si4 71.61(12) 2 .
N1 Eu1 Si4 124.82(11) . .
Si1 Eu1 Si4 129.10(5) 2 .
Si1 Eu1 Si4 40.41(5) . .
C12 Eu1 Si4 67.49(12) 2 .
C12 Eu1 Si4 118.78(12) . .
Si4 Eu1 Si4 157.31(7) 2 .
C5 Si3 C6 106.3(4) . .
C5 Si3 C4 106.8(4) . .
C6 Si3 C4 108.3(4) . .
C5 Si3 Si1 110.2(3) . .
C6 Si3 Si1 114.9(3) . .
C4 Si3 Si1 110.0(3) . .
Si4 Si1 Si3 101.40(10) . .
Si4 Si1 Si2 99.81(9) . .
Si3 Si1 Si2 105.17(10) . .
Si4 Si1 Eu1 77.62(8) . .
Si3 Si1 Eu1 142.63(9) . .
Si2 Si1 Eu1 111.85(8) . .
O1 Si4 O2 103.0(2) . .
O1 Si4 C7 102.0(3) . .
O2 Si4 C7 107.7(3) . .
O1 Si4 Si1 115.21(18) . .
O2 Si4 Si1 101.33(16) . .
C7 Si4 Si1 125.4(3) . .
O1 Si4 Eu1 98.58(17) . .
O2 Si4 Eu1 45.73(14) . .
C7 Si4 Eu1 150.0(2) . .
Si1 Si4 Eu1 61.97(6) . .
C1 Si2 C3 106.3(4) . .
C1 Si2 C2 105.8(4) . .
C3 Si2 C2 106.2(5) . .
C1 Si2 Si1 108.1(3) . .
C3 Si2 Si1 117.7(3) . .
C2 Si2 Si1 112.0(3) . .
C8 O1 Si4 123.7(4) . .
C9 O2 Si4 117.7(4) . .
C9 O2 Eu1 116.4(4) . .
Si4 O2 Eu1 106.00(19) . .
C10 N1 C11 111.1(5) 2 .
C10 N1 C12 113.4(5) 2 .
C11 N1 C12 107.7(5) . .
C10 N1 Eu1 122.3(4) 2 .
C11 N1 Eu1 106.2(4) . .
C12 N1 Eu1 94.4(4) . .
O2 C9 C12 109.4(5) . 2
N1 C12 C9 113.9(5) . 2
N1 C12 Eu1 58.4(3) . .
C9 C12 Eu1 86.6(3) 2 .
N1 C10 C8 116.4(5) 2 .
O1 C8 C10 114.6(5) . .

loop_
_geom_bond_atom_site_label_1
_geom_bond_atom_site_label_2
_geom_bond_distance
_geom_bond_site_symmetry_2
Eu1 O2 2.602(4) .
Eu1 O2 2.602(4) 2
Eu1 N1 2.765(5) 2
Eu1 N1 2.765(5) .
Eu1 Si1 3.157(2) 2
Eu1 Si1 3.157(2) .
Eu1 C12 3.237(6) 2
Eu1 C12 3.237(6) .
Eu1 Si4 3.493(3) 2
Eu1 Si4 3.493(3) .
Si3 C5 1.873(8) .
Si3 C6 1.885(8) .
Si3 C4 1.889(8) .
Si3 Si1 2.339(3) .
Si1 Si4 2.318(3) .
Si1 Si2 2.342(3) .
Si4 O1 1.659(5) .
Si4 O2 1.721(5) .
Si4 C7 1.875(7) .
Si2 C1 1.881(7) .
Si2 C3 1.888(9) .
Si2 C2 1.891(8) .
O1 C8 1.421(8) .
O2 C9 1.440(7) .
N1 C10 1.479(8) 2
N1 C11 1.479(9) .
N1 C12 1.486(8) .
C9 C12 1.507(10) 2
C12 C9 1.506(10) 2
C10 N1 1.479(8) 2
C10 C8 1.515(9) .

loop_
_geom_torsion_atom_site_label_1
_geom_torsion_atom_site_label_2
_geom_torsion_atom_site_label_3
_geom_torsion_atom_site_label_4
_geom_torsion
_geom_torsion_site_symmetry_1
_geom_torsion_site_symmetry_4
C5 Si3 Si1 Si4 82.3(3) . .
C6 Si3 Si1 Si4 -37.7(3) . .
C4 Si3 Si1 Si4 -160.2(3) . .
C5 Si3 Si1 Si2 -174.1(3) . .
C6 Si3 Si1 Si2 65.9(3) . .
C4 Si3 Si1 Si2 -56.6(3) . .
C5 Si3 Si1 Eu1 -2.2(3) . .
C6 Si3 Si1 Eu1 -122.2(3) . .
C4 Si3 Si1 Eu1 115.3(3) . .
O2 Eu1 Si1 Si4 16.90(12) . .
O2 Eu1 Si1 Si4 160.96(11) 2 .
N1 Eu1 Si1 Si4 -32.69(13) 2 .
N1 Eu1 Si1 Si4 -134.82(13) . .
Si1 Eu1 Si1 Si4 95.30(7) 2 .
C12 Eu1 Si1 Si4 -4.26(14) 2 .
C12 Eu1 Si1 Si4 -156.16(13) . .
Si4 Eu1 Si1 Si4 151.57(8) 2 .
O2 Eu1 Si1 Si3 109.54(17) . .
O2 Eu1 Si1 Si3 -106.41(16) 2 .
N1 Eu1 Si1 Si3 59.95(18) 2 .
N1 Eu1 Si1 Si3 -42.18(17) . .
Si1 Eu1 Si1 Si3 -172.06(14) 2 .
C12 Eu1 Si1 Si3 88.38(18) 2 .
C12 Eu1 Si1 Si3 -63.52(17) . .
Si4 Eu1 Si1 Si3 -115.79(13) 2 .
Si4 Eu1 Si1 Si3 92.64(15) . .
O2 Eu1 Si1 Si2 -78.84(13) . .
O2 Eu1 Si1 Si2 65.22(12) 2 .
N1 Eu1 Si1 Si2 -128.42(14) 2 .
N1 Eu1 Si1 Si2 129.45(13) . .
Si1 Eu1 Si1 Si2 -0.43(7) 2 .
C12 Eu1 Si1 Si2 -100.00(14) 2 .
C12 Eu1 Si1 Si2 108.11(14) . .
Si4 Eu1 Si1 Si2 55.84(10) 2 .
Si4 Eu1 Si1 Si2 -95.73(10) . .
Si3 Si1 Si4 O1 -55.4(2) . .
Si2 Si1 Si4 O1 -163.2(2) . .
Eu1 Si1 Si4 O1 86.34(19) . .
Si3 Si1 Si4 O2 -165.83(18) . .
Si2 Si1 Si4 O2 86.36(18) . .
Eu1 Si1 Si4 O2 -24.05(17) . .
Si3 Si1 Si4 C7 72.6(3) . .
Si2 Si1 Si4 C7 -35.2(3) . .
Eu1 Si1 Si4 C7 -145.6(3) . .
Si3 Si1 Si4 Eu1 -141.79(9) . .
Si2 Si1 Si4 Eu1 110.41(8) . .
O2 Eu1 Si4 O1 99.9(3) . .
O2 Eu1 Si4 O1 -143.4(2) 2 .
N1 Eu1 Si4 O1 32.8(2) 2 .
N1 Eu1 Si4 O1 -55.5(2) . .
Si1 Eu1 Si4 O1 119.52(17) 2 .
Si1 Eu1 Si4 O1 -114.06(18) . .
C12 Eu1 Si4 O1 61.5(2) 2 .
C12 Eu1 Si4 O1 -86.9(2) . .
Si4 Eu1 Si4 O1 172.65(17) 2 .
O2 Eu1 Si4 O2 116.8(3) 2 .
N1 Eu1 Si4 O2 -67.1(2) 2 .
N1 Eu1 Si4 O2 -155.3(2) . .
Si1 Eu1 Si4 O2 19.7(2) 2 .
Si1 Eu1 Si4 O2 146.1(2) . .
C12 Eu1 Si4 O2 -38.3(2) 2 .
C12 Eu1 Si4 O2 173.3(2) . .
Si4 Eu1 Si4 O2 72.8(2) 2 .
O2 Eu1 Si4 C7 -33.1(5) . .
O2 Eu1 Si4 C7 83.7(5) 2 .
N1 Eu1 Si4 C7 -100.2(5) 2 .
N1 Eu1 Si4 C7 171.6(5) . .
Si1 Eu1 Si4 C7 -13.4(5) 2 .
Si1 Eu1 Si4 C7 113.0(5) . .
C12 Eu1 Si4 C7 -71.4(5) 2 .
C12 Eu1 Si4 C7 140.2(5) . .
Si4 Eu1 Si4 C7 39.7(5) 2 .
O2 Eu1 Si4 Si1 -146.1(2) . .
O2 Eu1 Si4 Si1 -29.31(17) 2 .
N1 Eu1 Si4 Si1 146.82(14) 2 .
N1 Eu1 Si4 Si1 58.58(16) . .
Si1 Eu1 Si4 Si1 -126.42(10) 2 .
C12 Eu1 Si4 Si1 175.61(14) 2 .
C12 Eu1 Si4 Si1 27.18(15) . .
Si4 Eu1 Si4 Si1 -73.29(6) 2 .
Si4 Si1 Si2 C1 -159.5(3) . .
Si3 Si1 Si2 C1 95.8(3) . .
Eu1 Si1 Si2 C1 -79.0(3) . .
Si4 Si1 Si2 C3 80.2(3) . .
Si3 Si1 Si2 C3 -24.6(3) . .
Eu1 Si1 Si2 C3 160.7(3) . .
Si4 Si1 Si2 C2 -43.3(4) . .
Si3 Si1 Si2 C2 -148.0(3) . .
Eu1 Si1 Si2 C2 37.2(3) . .
O2 Si4 O1 C8 60.2(5) . .
C7 Si4 O1 C8 171.9(5) . .
Si1 Si4 O1 C8 -49.1(5) . .
Eu1 Si4 O1 C8 13.8(5) . .
O1 Si4 O2 C9 43.0(5) . .
C7 Si4 O2 C9 -64.4(5) . .
Si1 Si4 O2 C9 162.5(4) . .
Eu1 Si4 O2 C9 132.3(5) . .
O1 Si4 O2 Eu1 -89.3(2) . .
C7 Si4 O2 Eu1 163.3(3) . .
Si1 Si4 O2 Eu1 30.16(19) . .
O2 Eu1 O2 C9 127.1(4) 2 .
N1 Eu1 O2 C9 -31.7(4) 2 .
N1 Eu1 O2 C9 -91.5(5) . .
Si1 Eu1 O2 C9 62.5(4) 2 .
Si1 Eu1 O2 C9 -156.5(4) . .
C12 Eu1 O2 C9 -4.4(4) 2 .
C12 Eu1 O2 C9 -143.8(4) . .
Si4 Eu1 O2 C9 81.4(4) 2 .
Si4 Eu1 O2 C9 -133.0(5) . .
O2 Eu1 O2 Si4 -99.8(2) 2 .
N1 Eu1 O2 Si4 101.4(2) 2 .
N1 Eu1 O2 Si4 41.5(4) . .
Si1 Eu1 O2 Si4 -164.51(17) 2 .
Si1 Eu1 O2 Si4 -23.44(16) . .
C12 Eu1 O2 Si4 128.6(3) 2 .
C12 Eu1 O2 Si4 -10.8(4) . .
Si4 Eu1 O2 Si4 -145.57(14) 2 .
O2 Eu1 N1 C10 130.2(4) . 2
O2 Eu1 N1 C10 -74.3(4) 2 2
N1 Eu1 N1 C10 78.9(4) 2 2
Si1 Eu1 N1 C10 -23.3(4) 2 2
Si1 Eu1 N1 C10 -173.3(4) . 2
C12 Eu1 N1 C10 67.8(5) 2 2
C12 Eu1 N1 C10 -121.3(6) . 2
Si4 Eu1 N1 C10 -45.0(4) 2 2
Si4 Eu1 N1 C10 152.7(4) . 2
O2 Eu1 N1 C11 1.4(6) . .
O2 Eu1 N1 C11 157.0(5) 2 .
N1 Eu1 N1 C11 -49.9(4) 2 .
Si1 Eu1 N1 C11 -152.1(4) 2 .
Si1 Eu1 N1 C11 58.0(4) . .
C12 Eu1 N1 C11 -60.9(5) 2 .
C12 Eu1 N1 C11 109.9(6) . .
Si4 Eu1 N1 C11 -173.7(4) 2 .
Si4 Eu1 N1 C11 23.9(5) . .
O2 Eu1 N1 C12 -108.5(4) . .
O2 Eu1 N1 C12 47.1(3) 2 .
N1 Eu1 N1 C12 -159.8(4) 2 .
Si1 Eu1 N1 C12 98.0(3) 2 .
Si1 Eu1 N1 C12 -51.9(3) . .
C12 Eu1 N1 C12 -170.8(2) 2 .
Si4 Eu1 N1 C12 76.4(3) 2 .
Si4 Eu1 N1 C12 -86.0(3) . .
Si4 O2 C9 C12 -120.0(5) . 2
Eu1 O2 C9 C12 7.4(7) . 2
C10 N1 C12 C9 58.4(7) 2 2
C11 N1 C12 C9 -178.2(5) . 2
Eu1 N1 C12 C9 -69.7(5) . 2
C10 N1 C12 Eu1 128.1(5) 2 .
C11 N1 C12 Eu1 -108.6(5) . .
O2 Eu1 C12 N1 116.7(4) . .
O2 Eu1 C12 N1 -117.0(4) 2 .
N1 Eu1 C12 N1 24.4(5) 2 .
Si1 Eu1 C12 N1 -90.4(3) 2 .
Si1 Eu1 C12 N1 128.3(3) . .
C12 Eu1 C12 N1 15.7(3) 2 .
Si4 Eu1 C12 N1 -93.4(3) 2 .
Si4 Eu1 C12 N1 110.9(3) . .
O2 Eu1 C12 C9 -122.5(4) . 2
O2 Eu1 C12 C9 3.8(3) 2 2
N1 Eu1 C12 C9 145.2(4) 2 2
N1 Eu1 C12 C9 120.8(6) . 2
Si1 Eu1 C12 C9 30.4(4) 2 2
Si1 Eu1 C12 C9 -110.9(4) . 2
C12 Eu1 C12 C9 136.5(4) 2 2
Si4 Eu1 C12 C9 27.4(4) 2 2
Si4 Eu1 C12 C9 -128.3(4) . 2
Si4 O1 C8 C10 -91.0(6) . .
N1 C10 C8 O1 81.6(7) 2 .

loop_
_platon_squeeze_void_nr
_platon_squeeze_void_average_x
_platon_squeeze_void_average_y
_platon_squeeze_void_average_z
_platon_squeeze_void_volume
_platon_squeeze_void_count_electrons
_platon_squeeze_void_content
1 0.750 0.250 0.000 43 2 ' '
2 0.250 0.250 0.500 43 2 ' '
3 0.250 0.750 0.000 43 2 ' '
4 0.750 0.750 0.500 43 2 ' '
